data_4087305
loop_
_publ_author_name
'See, Xin Yi'
'Beaumier, Evan P.'
'Davis-Gilbert, Zachary W'
'Dunn, Peter L.'
'Larsen, Jacob A.'
'Pearce, Adam J.'
'Wheeler, T. Alex'
'Tonks, Ian A.'

_publ_section_title
;
 Generation of Ti(II) Alkyne Trimerization Catalysts in the Absence of
 Strong Metal Reductants.
;
_journal_issue 7
_journal_name_full Organometallics
_journal_page_first 1383
_journal_page_last 1390
_journal_paper_doi 10.1021/acs.organomet.7b00096
_journal_volume 36
_journal_year 2017
_chemical_formula_moiety 'C45 H51 N3 O2 Ti'
_chemical_formula_sum 'C45 H51 N3 O2 Ti'
_chemical_formula_weight 713.79
_chemical_name_common XYS02031
_chemical_name_systematic Ti(NTol)(iPr2-N^OSA)2
_space_group_crystal_system monoclinic
_space_group_IT_number 14
_space_group_name_Hall '-P 2yn'
_space_group_name_H-M_alt 'P 1 21/n 1'
_symmetry_space_group_name_Hall '-P 2yn'
_symmetry_space_group_name_H-M 'P 1 21/n 1'
_atom_sites_solution_hydrogens constr
_audit_creation_method SHELXL-2014/7
_cell_angle_alpha 90
_cell_angle_beta 95.330(4)
_cell_angle_gamma 90
_cell_formula_units_Z 4
_cell_length_a 9.4769(7)
_cell_length_b 20.5440(13)
_cell_length_c 20.9582(9)
_cell_measurement_reflns_used 9941
_cell_measurement_temperature 123(2)
_cell_measurement_theta_max 74.6435
_cell_measurement_theta_min 3.017
_cell_volume 4062.8(4)
_computing_cell_refinement 'SAINT, Bruker'
_computing_data_collection 'SMART, Bruker'
_computing_data_reduction 'SAINT, Bruker'
_computing_molecular_graphics 'SHELXTL, Bruker'
_computing_structure_refinement 'SHELXL-2014/7 (Sheldrick, 2014)'
_computing_structure_solution 'SHELXL-2014/7 (Sheldrick, 2014)'
_diffrn_ambient_temperature 123(2)
_diffrn_measured_fraction_theta_full 0.999
_diffrn_measured_fraction_theta_max 0.994
_diffrn_measurement_device_type 'Bruker SMART Platform CCD'
_diffrn_measurement_method 'area detector, omega scans per phi'
_diffrn_radiation_type CuK\a
_diffrn_radiation_wavelength 1.54178
_diffrn_reflns_av_R_equivalents 0.0842
_diffrn_reflns_av_unetI/netI 0.0277
_diffrn_reflns_Laue_measured_fraction_full 0.999
_diffrn_reflns_Laue_measured_fraction_max 0.994
_diffrn_reflns_limit_h_max 9
_diffrn_reflns_limit_h_min -11
_diffrn_reflns_limit_k_max 24
_diffrn_reflns_limit_k_min -25
_diffrn_reflns_limit_l_max 25
_diffrn_reflns_limit_l_min -25
_diffrn_reflns_number 64801
_diffrn_reflns_point_group_measured_fraction_full 0.999
_diffrn_reflns_point_group_measured_fraction_max 0.994
_diffrn_reflns_theta_full 67.679
_diffrn_reflns_theta_max 74.636
_diffrn_reflns_theta_min 3.018
_diffrn_source normal
_exptl_absorpt_coefficient_mu 2.078
_exptl_absorpt_correction_T_max 0.7538
_exptl_absorpt_correction_T_min 0.5848
_exptl_absorpt_correction_type multi-scan
_exptl_absorpt_process_details 'SADABS, R. Blessing 1995'
_exptl_crystal_colour Orange
_exptl_crystal_density_diffrn 1.167
_exptl_crystal_description Block
_exptl_crystal_F_000 1520
_exptl_crystal_size_max 0.200
_exptl_crystal_size_mid 0.100
_exptl_crystal_size_min 0.100
_refine_diff_density_max 0.335
_refine_diff_density_min -0.381
_refine_diff_density_rms 0.040
_refine_ls_extinction_method none
_refine_ls_goodness_of_fit_ref 1.056
_refine_ls_hydrogen_treatment refall
_refine_ls_matrix_type full
_refine_ls_number_parameters 469
_refine_ls_number_reflns 8273
_refine_ls_number_restraints 0
_refine_ls_restrained_S_all 1.056
_refine_ls_R_factor_all 0.0333
_refine_ls_R_factor_gt 0.0319
_refine_ls_shift/su_max 0.020
_refine_ls_shift/su_mean 0.001
_refine_ls_structure_factor_coef Fsqd
_refine_ls_weighting_details 'w=1/[\s^2^(Fo^2^)+(0.0558P)^2^+0.7467P] where P=(Fo^2^+2Fc^2^)/3'
_refine_ls_weighting_scheme calc
_refine_ls_wR_factor_gt 0.0908
_refine_ls_wR_factor_ref 0.0919
_reflns_Friedel_coverage 0.000
_reflns_number_gt 7898
_reflns_number_total 8273
_reflns_threshold_expression 'I > 2\s(I)'
_cod_data_source_file om7b00096_si_002.cif
_cod_data_source_block 16112_0m
_cod_depositor_comments 'Adding full bibliography for 4087304--4087307.cif.'
_cod_database_code 4087305
_shelx_shelxl_version_number 2014/7
_shelx_space_group_comment
;
The symmetry employed for this shelxl refinement is uniquely defined
by the following loop, which should always be used as a source of
symmetry information in preference to the above space-group names.
They are only intended as comments.
;
_shelx_estimated_absorpt_t_min 0.681
_shelx_estimated_absorpt_t_max 0.819

loop_
_space_group_symop_operation_xyz
'x, y, z'
'-x+1/2, y+1/2, -z+1/2'
'-x, -y, -z'
'x-1/2, -y-1/2, z-1/2'

loop_
_atom_site_label
_atom_site_type_symbol
_atom_site_fract_x
_atom_site_fract_y
_atom_site_fract_z
_atom_site_U_iso_or_equiv
_atom_site_adp_type
_atom_site_occupancy
_atom_site_site_symmetry_order
_atom_site_calc_flag
_atom_site_refinement_flags_posn
_atom_site_refinement_flags_adp
Ti1 Ti 0.63490(2) 0.29567(2) 0.65250(2) 0.01584(7) Uani 1 1 d . .
O1 O 0.72599(9) 0.28050(4) 0.73733(4) 0.02240(16) Uani 1 1 d . .
O2 O 0.44785(9) 0.31387(4) 0.61457(4) 0.02452(17) Uani 1 1 d . .
N1 N 0.75071(11) 0.29757(4) 0.59411(5) 0.0237(2) Uani 1 1 d . .
N2 N 0.59266(10) 0.19118(4) 0.65409(4) 0.01716(17) Uani 1 1 d . .
N3 N 0.63452(10) 0.39918(4) 0.67752(4) 0.01734(17) Uani 1 1 d . .
C1 C 0.82580(13) 0.29950(5) 0.54104(5) 0.0216(2) Uani 1 1 d . .
C2 C 0.78938(13) 0.34386(5) 0.49119(5) 0.0251(2) Uani 1 1 d . .
H2 H 0.7152 0.3729 0.4945 0.030 Uiso 1 1 calc R U
C3 C 0.86326(14) 0.34465(6) 0.43687(6) 0.0288(2) Uani 1 1 d . .
H3 H 0.8390 0.3751 0.4049 0.035 Uiso 1 1 calc R U
C4 C 0.97291(14) 0.30084(6) 0.42935(6) 0.0286(3) Uani 1 1 d . .
C5 C 1.00851(13) 0.25673(6) 0.47888(6) 0.0267(2) Uani 1 1 d . .
H5 H 1.0811 0.2270 0.4748 0.032 Uiso 1 1 calc R U
C6 C 0.93814(12) 0.25632(6) 0.53402(5) 0.0244(2) Uani 1 1 d . .
H6 H 0.9657 0.2271 0.5667 0.029 Uiso 1 1 calc R U
C7 C 1.05360(18) 0.30187(8) 0.37035(7) 0.0418(3) Uani 1 1 d . .
H7A H 1.1501 0.2892 0.3818 0.063 Uiso 1 1 calc R U
H7B H 1.0513 0.3450 0.3527 0.063 Uiso 1 1 calc R U
H7C H 1.0105 0.2720 0.3391 0.063 Uiso 1 1 calc R U
C8 C 0.80192(11) 0.23174(5) 0.76248(5) 0.0182(2) Uani 1 1 d . .
C9 C 0.90525(13) 0.24280(6) 0.81410(5) 0.0238(2) Uani 1 1 d . .
H9 H 0.9207 0.2848 0.8298 0.029 Uiso 1 1 calc R U
C10 C 0.98355(14) 0.19188(6) 0.84151(6) 0.0298(3) Uani 1 1 d . .
H10 H 1.0518 0.1999 0.8754 0.036 Uiso 1 1 calc R U
C11 C 0.96195(15) 0.12826(6) 0.81911(7) 0.0337(3) Uani 1 1 d . .
H11 H 1.0167 0.0943 0.8374 0.040 Uiso 1 1 calc R U
C12 C 0.85877(14) 0.11617(6) 0.76962(6) 0.0286(2) Uani 1 1 d . .
H12 H 0.8422 0.0737 0.7556 0.034 Uiso 1 1 calc R U
C13 C 0.77826(11) 0.16734(5) 0.74013(5) 0.0196(2) Uani 1 1 d . .
C14 C 0.66771(12) 0.15092(5) 0.69048(5) 0.0191(2) Uani 1 1 d . .
H14 H 0.6487 0.1069 0.6841 0.023 Uiso 1 1 calc R U
C15 C 0.47880(12) 0.16170(5) 0.61252(5) 0.0203(2) Uani 1 1 d . .
C16 C 0.50503(14) 0.13939(5) 0.55130(5) 0.0251(2) Uani 1 1 d . .
C17 C 0.39303(16) 0.10887(7) 0.51459(6) 0.0359(3) Uani 1 1 d . .
H17 H 0.4077 0.0929 0.4742 0.043 Uiso 1 1 calc R U
C18 C 0.26112(16) 0.10193(8) 0.53694(7) 0.0406(3) Uani 1 1 d . .
H18 H 0.1888 0.0809 0.5120 0.049 Uiso 1 1 calc R U
C19 C 0.23665(14) 0.12640(7) 0.59661(7) 0.0332(3) Uani 1 1 d . .
H19 H 0.1471 0.1224 0.6110 0.040 Uiso 1 1 calc R U
C20 C 0.34482(12) 0.15694(5) 0.63540(5) 0.0237(2) Uani 1 1 d . .
C21 C 0.64749(14) 0.14809(6) 0.52491(5) 0.0264(2) Uani 1 1 d . .
H21 H 0.7027 0.1788 0.5530 0.032 Uiso 1 1 calc R U
C22 C 0.7307(2) 0.08471(8) 0.52529(10) 0.0530(4) Uani 1 1 d . .
H22A H 0.7448 0.0682 0.5683 0.079 Uiso 1 1 calc R U
H22B H 0.8210 0.0925 0.5094 0.079 Uiso 1 1 calc R U
H22C H 0.6789 0.0534 0.4984 0.079 Uiso 1 1 calc R U
C23 C 0.63069(19) 0.17768(8) 0.45775(6) 0.0450(4) Uani 1 1 d . .
H23A H 0.5845 0.1470 0.4283 0.067 Uiso 1 1 calc R U
H23B H 0.7224 0.1881 0.4446 0.067 Uiso 1 1 calc R U
H23C H 0.5747 0.2166 0.4582 0.067 Uiso 1 1 calc R U
C24 C 0.31656(13) 0.18259(6) 0.70080(6) 0.0260(2) Uani 1 1 d . .
H24 H 0.3993 0.2081 0.7173 0.031 Uiso 1 1 calc R U
C25 C 0.18805(17) 0.22755(8) 0.69705(7) 0.0431(3) Uani 1 1 d . .
H25A H 0.1983 0.2607 0.6655 0.065 Uiso 1 1 calc R U
H25B H 0.1811 0.2475 0.7381 0.065 Uiso 1 1 calc R U
H25C H 0.1038 0.2028 0.6852 0.065 Uiso 1 1 calc R U
C26 C 0.30058(19) 0.12663(7) 0.74704(7) 0.0426(3) Uani 1 1 d . .
H26A H 0.2212 0.1002 0.7315 0.064 Uiso 1 1 calc R U
H26B H 0.2852 0.1437 0.7885 0.064 Uiso 1 1 calc R U
H26C H 0.3852 0.1007 0.7503 0.064 Uiso 1 1 calc R U
C27 C 0.39912(12) 0.36413(5) 0.57996(5) 0.0214(2) Uani 1 1 d . .
C28 C 0.28911(14) 0.35539(6) 0.53116(6) 0.0301(3) Uani 1 1 d . .
H28 H 0.2540 0.3138 0.5221 0.036 Uiso 1 1 calc R U
C29 C 0.23242(15) 0.40779(7) 0.49648(6) 0.0350(3) Uani 1 1 d . .
H29 H 0.1597 0.4010 0.4642 0.042 Uiso 1 1 calc R U
C30 C 0.28216(16) 0.47072(6) 0.50897(7) 0.0356(3) Uani 1 1 d . .
H30 H 0.2425 0.5058 0.4857 0.043 Uiso 1 1 calc R U
C31 C 0.39096(15) 0.48027(6) 0.55633(6) 0.0312(3) Uani 1 1 d . .
H31 H 0.4246 0.5222 0.5648 0.037 Uiso 1 1 calc R U
C32 C 0.45225(12) 0.42768(5) 0.59214(5) 0.0221(2) Uani 1 1 d . .
C33 C 0.56099(12) 0.44154(5) 0.64328(5) 0.0214(2) Uani 1 1 d . .
H33 H 0.5798 0.4852 0.6524 0.026 Uiso 1 1 calc R U
C34 C 0.72639(12) 0.42470(5) 0.73082(5) 0.0191(2) Uani 1 1 d . .
C35 C 0.86594(12) 0.44204(5) 0.72202(5) 0.0217(2) Uani 1 1 d . .
C36 C 0.95096(13) 0.46580(6) 0.77547(6) 0.0274(2) Uani 1 1 d . .
H36 H 1.0440 0.4780 0.7710 0.033 Uiso 1 1 calc R U
C37 C 0.89848(15) 0.47131(6) 0.83472(6) 0.0304(3) Uani 1 1 d . .
H37 H 0.9560 0.4873 0.8696 0.036 Uiso 1 1 calc R U
C38 C 0.75993(15) 0.45299(6) 0.84211(5) 0.0286(3) Uani 1 1 d . .
H38 H 0.7257 0.4568 0.8821 0.034 Uiso 1 1 calc R U
C39 C 0.67098(13) 0.42889(5) 0.79071(5) 0.0230(2) Uani 1 1 d . .
C40 C 0.92850(12) 0.43460(6) 0.65829(6) 0.0254(2) Uani 1 1 d . .
H40 H 0.8527 0.4194 0.6268 0.030 Uiso 1 1 calc R U
C41 C 1.04442(16) 0.38273(8) 0.66326(7) 0.0409(3) Uani 1 1 d . .
H41A H 1.1220 0.3970 0.6926 0.061 Uiso 1 1 calc R U
H41B H 1.0772 0.3758 0.6218 0.061 Uiso 1 1 calc R U
H41C H 1.0070 0.3428 0.6784 0.061 Uiso 1 1 calc R U
C42 C 0.98252(18) 0.49917(7) 0.63427(7) 0.0406(3) Uani 1 1 d . .
H42A H 0.9081 0.5310 0.6330 0.061 Uiso 1 1 calc R U
H42B H 1.0120 0.4934 0.5920 0.061 Uiso 1 1 calc R U
H42C H 1.0615 0.5138 0.6627 0.061 Uiso 1 1 calc R U
C43 C 0.52003(14) 0.40863(6) 0.79934(6) 0.0297(3) Uani 1 1 d . .
H43 H 0.4921 0.3761 0.7664 0.036 Uiso 1 1 calc R U
C44 C 0.5060(2) 0.37709(9) 0.86443(8) 0.0510(4) Uani 1 1 d . .
H44A H 0.5788 0.3449 0.8727 0.076 Uiso 1 1 calc R U
H44B H 0.4147 0.3568 0.8642 0.076 Uiso 1 1 calc R U
H44C H 0.5157 0.4098 0.8973 0.076 Uiso 1 1 calc R U
C45 C 0.41800(17) 0.46580(8) 0.78895(9) 0.0464(3) Uani 1 1 d . .
H45A H 0.4463 0.4999 0.8188 0.070 Uiso 1 1 calc R U
H45B H 0.3238 0.4517 0.7955 0.070 Uiso 1 1 calc R U
H45C H 0.4196 0.4818 0.7460 0.070 Uiso 1 1 calc R U

loop_
_atom_site_aniso_label
_atom_site_aniso_U_11
_atom_site_aniso_U_22
_atom_site_aniso_U_33
_atom_site_aniso_U_23
_atom_site_aniso_U_13
_atom_site_aniso_U_12
Ti1 0.02118(11) 0.01144(10) 0.01458(10) -0.00013(5) -0.00008(7) 0.00029(6)
O1 0.0317(4) 0.0149(3) 0.0194(4) -0.0014(3) -0.0043(3) 0.0030(3)
O2 0.0258(4) 0.0170(4) 0.0291(4) 0.0024(3) -0.0059(3) -0.0025(3)
N1 0.0312(5) 0.0166(4) 0.0238(5) -0.0041(3) 0.0057(4) -0.0040(3)
N2 0.0215(4) 0.0141(4) 0.0156(4) -0.0010(3) 0.0006(3) -0.0006(3)
N3 0.0216(4) 0.0139(4) 0.0160(4) -0.0009(3) -0.0007(3) 0.0007(3)
C1 0.0257(6) 0.0192(5) 0.0201(5) -0.0047(4) 0.0026(4) -0.0056(4)
C2 0.0296(6) 0.0201(5) 0.0257(5) -0.0016(4) 0.0024(4) -0.0019(4)
C3 0.0368(7) 0.0273(6) 0.0222(5) 0.0008(4) 0.0021(5) -0.0068(5)
C4 0.0308(6) 0.0338(6) 0.0216(5) -0.0073(4) 0.0053(5) -0.0102(5)
C5 0.0229(5) 0.0295(6) 0.0276(6) -0.0100(4) 0.0014(4) -0.0023(4)
C6 0.0266(6) 0.0240(5) 0.0220(5) -0.0034(4) -0.0016(4) -0.0025(4)
C7 0.0475(8) 0.0507(8) 0.0295(7) -0.0069(6) 0.0154(6) -0.0077(6)
C8 0.0217(5) 0.0168(5) 0.0161(4) 0.0008(4) 0.0017(4) 0.0005(4)
C9 0.0270(5) 0.0219(5) 0.0216(5) -0.0025(4) -0.0026(4) -0.0015(4)
C10 0.0299(6) 0.0300(6) 0.0273(6) 0.0007(5) -0.0098(5) -0.0008(5)
C11 0.0363(7) 0.0239(6) 0.0379(7) 0.0069(5) -0.0129(5) 0.0029(5)
C12 0.0324(6) 0.0167(5) 0.0346(6) 0.0021(4) -0.0073(5) 0.0001(4)
C13 0.0222(5) 0.0173(5) 0.0189(5) 0.0012(4) 0.0001(4) -0.0008(4)
C14 0.0242(5) 0.0132(4) 0.0197(5) -0.0001(4) 0.0013(4) -0.0016(4)
C15 0.0267(5) 0.0137(4) 0.0194(5) 0.0009(4) -0.0037(4) -0.0014(4)
C16 0.0351(6) 0.0189(5) 0.0205(5) -0.0016(4) -0.0022(4) -0.0038(4)
C17 0.0455(8) 0.0369(7) 0.0239(6) -0.0083(5) -0.0043(5) -0.0104(6)
C18 0.0400(8) 0.0435(8) 0.0357(7) -0.0076(6) -0.0108(6) -0.0151(6)
C19 0.0271(6) 0.0337(6) 0.0374(7) 0.0002(5) -0.0048(5) -0.0064(5)
C20 0.0268(6) 0.0175(5) 0.0259(5) 0.0018(4) -0.0032(4) -0.0006(4)
C21 0.0380(6) 0.0225(5) 0.0186(5) -0.0022(4) 0.0021(4) -0.0041(5)
C22 0.0611(10) 0.0329(7) 0.0694(11) 0.0074(7) 0.0294(9) 0.0093(7)
C23 0.0567(9) 0.0539(9) 0.0234(6) 0.0086(6) -0.0014(6) -0.0169(7)
C24 0.0247(6) 0.0248(6) 0.0283(6) -0.0001(4) 0.0024(4) -0.0007(4)
C25 0.0457(8) 0.0460(8) 0.0394(7) 0.0083(6) 0.0136(6) 0.0187(7)
C26 0.0602(9) 0.0360(7) 0.0312(7) 0.0087(5) 0.0033(6) 0.0038(7)
C27 0.0221(5) 0.0202(5) 0.0215(5) 0.0016(4) -0.0006(4) 0.0004(4)
C28 0.0288(6) 0.0251(6) 0.0341(6) 0.0009(5) -0.0089(5) -0.0060(5)
C29 0.0341(7) 0.0338(7) 0.0336(6) 0.0036(5) -0.0162(5) -0.0036(5)
C30 0.0426(7) 0.0263(6) 0.0342(6) 0.0069(5) -0.0171(6) 0.0024(5)
C31 0.0418(7) 0.0195(5) 0.0294(6) 0.0017(4) -0.0124(5) -0.0003(5)
C32 0.0262(5) 0.0196(5) 0.0195(5) 0.0004(4) -0.0032(4) 0.0010(4)
C33 0.0294(6) 0.0137(4) 0.0203(5) -0.0012(4) -0.0024(4) 0.0004(4)
C34 0.0276(5) 0.0104(4) 0.0180(5) -0.0007(3) -0.0042(4) 0.0023(4)
C35 0.0264(5) 0.0138(4) 0.0236(5) -0.0005(4) -0.0051(4) 0.0026(4)
C36 0.0299(6) 0.0198(5) 0.0301(6) -0.0016(4) -0.0095(5) 0.0011(4)
C37 0.0430(7) 0.0215(5) 0.0233(5) -0.0024(4) -0.0145(5) 0.0016(5)
C38 0.0471(7) 0.0201(5) 0.0173(5) -0.0010(4) -0.0037(5) 0.0023(5)
C39 0.0353(6) 0.0135(5) 0.0195(5) 0.0008(4) -0.0016(4) 0.0026(4)
C40 0.0248(5) 0.0237(5) 0.0269(5) -0.0039(4) -0.0014(4) -0.0015(4)
C41 0.0348(7) 0.0442(8) 0.0433(7) -0.0065(6) 0.0026(6) 0.0127(6)
C42 0.0565(9) 0.0344(7) 0.0305(6) 0.0006(5) 0.0016(6) -0.0128(6)
C43 0.0394(7) 0.0283(6) 0.0220(5) -0.0015(4) 0.0056(5) -0.0039(5)
C44 0.0599(10) 0.0576(10) 0.0367(8) 0.0137(7) 0.0119(7) -0.0088(8)
C45 0.0370(8) 0.0470(8) 0.0557(9) 0.0050(7) 0.0067(7) 0.0056(6)

loop_
_atom_type_symbol
_atom_type_description
_atom_type_scat_dispersion_real
_atom_type_scat_dispersion_imag
_atom_type_scat_source
C C 0.0181 0.0091 'International Tables Vol C Tables 4.2.6.8 and 6.1.1.4'
H H 0.0000 0.0000 'International Tables Vol C Tables 4.2.6.8 and 6.1.1.4'
N N 0.0311 0.0180 'International Tables Vol C Tables 4.2.6.8 and 6.1.1.4'
O O 0.0492 0.0322 'International Tables Vol C Tables 4.2.6.8 and 6.1.1.4'
Ti Ti 0.2191 1.8069 'International Tables Vol C Tables 4.2.6.8 and 6.1.1.4'

loop_
_geom_angle_atom_site_label_1
_geom_angle_atom_site_label_2
_geom_angle_atom_site_label_3
_geom_angle
N1 Ti1 O2 109.18(4)
N1 Ti1 O1 113.54(5)
O2 Ti1 O1 137.19(4)
N1 Ti1 N2 99.40(4)
O2 Ti1 N2 91.97(4)
O1 Ti1 N2 83.91(3)
N1 Ti1 N3 99.43(4)
O2 Ti1 N3 83.55(3)
O1 Ti1 N3 86.95(3)
N2 Ti1 N3 161.09(3)
C8 O1 Ti1 132.41(7)
C27 O2 Ti1 130.17(7)
C1 N1 Ti1 171.52(9)
C14 N2 C15 115.07(9)
C14 N2 Ti1 123.11(7)
C15 N2 Ti1 121.80(7)
C33 N3 C34 116.07(8)
C33 N3 Ti1 122.31(7)
C34 N3 Ti1 121.44(6)
N1 C1 C6 121.39(10)
N1 C1 C2 120.67(11)
C6 C1 C2 117.92(11)
C3 C2 C1 120.57(11)
C3 C2 H2 119.7
C1 C2 H2 119.7
C2 C3 C4 121.46(11)
C2 C3 H3 119.3
C4 C3 H3 119.3
C5 C4 C3 117.79(11)
C5 C4 C7 120.75(13)
C3 C4 C7 121.44(12)
C6 C5 C4 121.47(11)
C6 C5 H5 119.3
C4 C5 H5 119.3
C5 C6 C1 120.76(11)
C5 C6 H6 119.6
C1 C6 H6 119.6
C4 C7 H7A 109.5
C4 C7 H7B 109.5
H7A C7 H7B 109.5
C4 C7 H7C 109.5
H7A C7 H7C 109.5
H7B C7 H7C 109.5
O1 C8 C9 120.05(10)
O1 C8 C13 121.05(10)
C9 C8 C13 118.86(10)
C10 C9 C8 120.49(11)
C10 C9 H9 119.8
C8 C9 H9 119.8
C9 C10 C11 120.92(11)
C9 C10 H10 119.5
C11 C10 H10 119.5
C12 C11 C10 119.49(11)
C12 C11 H11 120.3
C10 C11 H11 120.3
C11 C12 C13 120.85(11)
C11 C12 H12 119.6
C13 C12 H12 119.6
C12 C13 C8 119.37(10)
C12 C13 C14 117.94(10)
C8 C13 C14 122.58(10)
N2 C14 C13 126.67(10)
N2 C14 H14 116.7
C13 C14 H14 116.7
C20 C15 C16 122.14(10)
C20 C15 N2 117.99(9)
C16 C15 N2 119.87(10)
C17 C16 C15 117.27(12)
C17 C16 C21 120.50(11)
C15 C16 C21 122.23(10)
C18 C17 C16 121.54(12)
C18 C17 H17 119.2
C16 C17 H17 119.2
C17 C18 C19 120.02(12)
C17 C18 H18 120.0
C19 C18 H18 120.0
C18 C19 C20 120.83(13)
C18 C19 H19 119.6
C20 C19 H19 119.6
C19 C20 C15 118.13(11)
C19 C20 C24 120.06(11)
C15 C20 C24 121.80(10)
C16 C21 C22 112.08(11)
C16 C21 C23 111.27(11)
C22 C21 C23 110.78(12)
C16 C21 H21 107.5
C22 C21 H21 107.5
C23 C21 H21 107.5
C21 C22 H22A 109.5
C21 C22 H22B 109.5
H22A C22 H22B 109.5
C21 C22 H22C 109.5
H22A C22 H22C 109.5
H22B C22 H22C 109.5
C21 C23 H23A 109.5
C21 C23 H23B 109.5
H23A C23 H23B 109.5
C21 C23 H23C 109.5
H23A C23 H23C 109.5
H23B C23 H23C 109.5
C20 C24 C26 110.49(10)
C20 C24 C25 111.81(10)
C26 C24 C25 111.38(11)
C20 C24 H24 107.7
C26 C24 H24 107.7
C25 C24 H24 107.7
C24 C25 H25A 109.5
C24 C25 H25B 109.5
H25A C25 H25B 109.5
C24 C25 H25C 109.5
H25A C25 H25C 109.5
H25B C25 H25C 109.5
C24 C26 H26A 109.5
C24 C26 H26B 109.5
H26A C26 H26B 109.5
C24 C26 H26C 109.5
H26A C26 H26C 109.5
H26B C26 H26C 109.5
O2 C27 C28 119.92(10)
O2 C27 C32 121.49(10)
C28 C27 C32 118.55(10)
C29 C28 C27 120.73(11)
C29 C28 H28 119.6
C27 C28 H28 119.6
C28 C29 C30 121.12(11)
C28 C29 H29 119.4
C30 C29 H29 119.4
C31 C30 C29 119.05(11)
C31 C30 H30 120.5
C29 C30 H30 120.5
C30 C31 C32 121.22(11)
C30 C31 H31 119.4
C32 C31 H31 119.4
C31 C32 C27 119.30(10)
C31 C32 C33 118.31(10)
C27 C32 C33 122.24(10)
N3 C33 C32 126.22(10)
N3 C33 H33 116.9
C32 C33 H33 116.9
C35 C34 C39 122.54(10)
C35 C34 N3 119.88(9)
C39 C34 N3 117.54(10)
C34 C35 C36 117.55(11)
C34 C35 C40 122.81(10)
C36 C35 C40 119.63(11)
C37 C36 C35 121.08(12)
C37 C36 H36 119.5
C35 C36 H36 119.5
C36 C37 C38 120.02(11)
C36 C37 H37 120.0
C38 C37 H37 120.0
C37 C38 C39 121.32(11)
C37 C38 H38 119.3
C39 C38 H38 119.3
C38 C39 C34 117.48(11)
C38 C39 C43 120.94(11)
C34 C39 C43 121.58(10)
C35 C40 C42 111.93(10)
C35 C40 C41 110.33(10)
C42 C40 C41 111.61(12)
C35 C40 H40 107.6
C42 C40 H40 107.6
C41 C40 H40 107.6
C40 C41 H41A 109.5
C40 C41 H41B 109.5
H41A C41 H41B 109.5
C40 C41 H41C 109.5
H41A C41 H41C 109.5
H41B C41 H41C 109.5
C40 C42 H42A 109.5
C40 C42 H42B 109.5
H42A C42 H42B 109.5
C40 C42 H42C 109.5
H42A C42 H42C 109.5
H42B C42 H42C 109.5
C39 C43 C45 111.37(11)
C39 C43 C44 112.60(12)
C45 C43 C44 110.35(13)
C39 C43 H43 107.4
C45 C43 H43 107.4
C44 C43 H43 107.4
C43 C44 H44A 109.5
C43 C44 H44B 109.5
H44A C44 H44B 109.5
C43 C44 H44C 109.5
H44A C44 H44C 109.5
H44B C44 H44C 109.5
C43 C45 H45A 109.5
C43 C45 H45B 109.5
H45A C45 H45B 109.5
C43 C45 H45C 109.5
H45A C45 H45C 109.5
H45B C45 H45C 109.5

loop_
_geom_bond_atom_site_label_1
_geom_bond_atom_site_label_2
_geom_bond_distance
Ti1 N1 1.7184(10)
Ti1 O2 1.9110(8)
Ti1 O1 1.9282(8)
Ti1 N2 2.1845(9)
Ti1 N3 2.1902(9)
O1 C8 1.3146(13)
O2 C27 1.3204(14)
N1 C1 1.3756(15)
N2 C14 1.2928(14)
N2 C15 1.4545(13)
N3 C33 1.2903(14)
N3 C34 1.4493(13)
C1 C6 1.4041(17)
C1 C2 1.4050(16)
C2 C3 1.3909(17)
C2 H2 0.9300
C3 C4 1.3948(19)
C3 H3 0.9300
C4 C5 1.3955(19)
C4 C7 1.5133(17)
C5 C6 1.3868(17)
C5 H5 0.9300
C6 H6 0.9300
C7 H7A 0.9600
C7 H7B 0.9600
C7 H7C 0.9600
C8 C9 1.4086(15)
C8 C13 1.4144(15)
C9 C10 1.3769(17)
C9 H9 0.9300
C10 C11 1.3974(19)
C10 H10 0.9300
C11 C12 1.3803(18)
C11 H11 0.9300
C12 C13 1.4077(15)
C12 H12 0.9300
C13 C14 1.4462(15)
C14 H14 0.9300
C15 C20 1.4016(17)
C15 C16 1.4063(15)
C16 C17 1.3999(17)
C16 C21 1.5163(18)
C17 C18 1.383(2)
C17 H17 0.9300
C18 C19 1.387(2)
C18 H18 0.9300
C19 C20 1.3966(17)
C19 H19 0.9300
C20 C24 1.5154(16)
C21 C22 1.5220(19)
C21 C23 1.5280(17)
C21 H21 0.9800
C22 H22A 0.9600
C22 H22B 0.9600
C22 H22C 0.9600
C23 H23A 0.9600
C23 H23B 0.9600
C23 H23C 0.9600
C24 C26 1.5204(17)
C24 C25 1.5247(18)
C24 H24 0.9800
C25 H25A 0.9600
C25 H25B 0.9600
C25 H25C 0.9600
C26 H26A 0.9600
C26 H26B 0.9600
C26 H26C 0.9600
C27 C28 1.4026(16)
C27 C32 1.4139(16)
C28 C29 1.3796(18)
C28 H28 0.9300
C29 C30 1.3926(19)
C29 H29 0.9300
C30 C31 1.3772(18)
C30 H30 0.9300
C31 C32 1.4097(16)
C31 H31 0.9300
C32 C33 1.4444(15)
C33 H33 0.9300
C34 C35 1.3982(17)
C34 C39 1.4075(16)
C35 C36 1.4054(15)
C35 C40 1.5184(16)
C36 C37 1.3844(19)
C36 H36 0.9300
C37 C38 1.388(2)
C37 H37 0.9300
C38 C39 1.3954(16)
C38 H38 0.9300
C39 C43 1.5168(18)
C40 C42 1.5242(18)
C40 C41 1.5270(17)
C40 H40 0.9800
C41 H41A 0.9600
C41 H41B 0.9600
C41 H41C 0.9600
C42 H42A 0.9600
C42 H42B 0.9600
C42 H42C 0.9600
C43 C45 1.524(2)
C43 C44 1.5272(18)
C43 H43 0.9800
C44 H44A 0.9600
C44 H44B 0.9600
C44 H44C 0.9600
C45 H45A 0.9600
C45 H45B 0.9600
C45 H45C 0.9600

loop_
_geom_torsion_atom_site_label_1
_geom_torsion_atom_site_label_2
_geom_torsion_atom_site_label_3
_geom_torsion_atom_site_label_4
_geom_torsion
N1 C1 C2 C3 -178.43(10)
C6 C1 C2 C3 -0.16(16)
C1 C2 C3 C4 1.51(18)
C2 C3 C4 C5 -1.30(18)
C2 C3 C4 C7 -179.78(12)
C3 C4 C5 C6 -0.25(17)
C7 C4 C5 C6 178.25(11)
C4 C5 C6 C1 1.60(17)
N1 C1 C6 C5 176.89(10)
C2 C1 C6 C5 -1.37(16)
Ti1 O1 C8 C9 151.97(9)
Ti1 O1 C8 C13 -30.41(15)
O1 C8 C9 C10 178.83(11)
C13 C8 C9 C10 1.16(17)
C8 C9 C10 C11 -0.3(2)
C9 C10 C11 C12 -1.3(2)
C10 C11 C12 C13 2.0(2)
C11 C12 C13 C8 -1.21(19)
C11 C12 C13 C14 -177.33(12)
O1 C8 C13 C12 -178.04(10)
C9 C8 C13 C12 -0.39(16)
O1 C8 C13 C14 -2.11(16)
C9 C8 C13 C14 175.54(10)
C15 N2 C14 C13 -174.02(10)
Ti1 N2 C14 C13 7.46(15)
C12 C13 C14 N2 -172.90(11)
C8 C13 C14 N2 11.11(17)
C14 N2 C15 C20 91.50(12)
Ti1 N2 C15 C20 -89.96(10)
C14 N2 C15 C16 -88.88(12)
Ti1 N2 C15 C16 89.66(11)
C20 C15 C16 C17 -3.15(17)
N2 C15 C16 C17 177.25(11)
C20 C15 C16 C21 176.29(10)
N2 C15 C16 C21 -3.31(16)
C15 C16 C17 C18 1.2(2)
C21 C16 C17 C18 -178.26(13)
C16 C17 C18 C19 1.0(2)
C17 C18 C19 C20 -1.4(2)
C18 C19 C20 C15 -0.48(19)
C18 C19 C20 C24 -179.21(12)
C16 C15 C20 C19 2.81(16)
N2 C15 C20 C19 -177.58(10)
C16 C15 C20 C24 -178.47(10)
N2 C15 C20 C24 1.13(15)
C17 C16 C21 C22 -75.12(16)
C15 C16 C21 C22 105.46(14)
C17 C16 C21 C23 49.54(16)
C15 C16 C21 C23 -129.87(12)
C19 C20 C24 C26 71.65(15)
C15 C20 C24 C26 -107.04(13)
C19 C20 C24 C25 -53.01(16)
C15 C20 C24 C25 128.31(12)
Ti1 O2 C27 C28 146.84(10)
Ti1 O2 C27 C32 -35.20(16)
O2 C27 C28 C29 176.99(12)
C32 C27 C28 C29 -1.02(19)
C27 C28 C29 C30 -0.2(2)
C28 C29 C30 C31 0.8(2)
C29 C30 C31 C32 -0.1(2)
C30 C31 C32 C27 -1.2(2)
C30 C31 C32 C33 -176.88(13)
O2 C27 C32 C31 -176.28(11)
C28 C27 C32 C31 1.71(18)
O2 C27 C32 C33 -0.77(17)
C28 C27 C32 C33 177.22(11)
C34 N3 C33 C32 -173.29(11)
Ti1 N3 C33 C32 11.61(16)
C31 C32 C33 N3 -174.81(12)
C27 C32 C33 N3 9.64(19)
C33 N3 C34 C35 -90.33(12)
Ti1 N3 C34 C35 84.82(10)
C33 N3 C34 C39 91.76(12)
Ti1 N3 C34 C39 -93.09(10)
C39 C34 C35 C36 -1.46(15)
N3 C34 C35 C36 -179.27(9)
C39 C34 C35 C40 177.00(10)
N3 C34 C35 C40 -0.80(15)
C34 C35 C36 C37 0.49(16)
C40 C35 C36 C37 -178.02(10)
C35 C36 C37 C38 0.24(18)
C36 C37 C38 C39 -0.04(18)
C37 C38 C39 C34 -0.86(16)
C37 C38 C39 C43 179.64(11)
C35 C34 C39 C38 1.65(15)
N3 C34 C39 C38 179.50(9)
C35 C34 C39 C43 -178.86(10)
N3 C34 C39 C43 -1.01(15)
C34 C35 C40 C42 122.04(12)
C36 C35 C40 C42 -59.52(14)
C34 C35 C40 C41 -113.03(12)
C36 C35 C40 C41 65.40(14)
C38 C39 C43 C45 88.51(14)
C34 C39 C43 C45 -90.97(14)
C38 C39 C43 C44 -36.05(16)
C34 C39 C43 C44 144.47(12)
